data_4132428
loop_
_publ_author_name
'Pichon, C\'eline'
'Suaud, Nicolas'
'Duhayon, Carine'
'Guih\'ery, Nathalie'
'Sutter, Jean-Pascal'

_publ_section_title
;
 Cyano-Bridged Fe(II)-Cr(III) Single-Chain Magnet Based on Pentagonal
 Bipyramid Units: On the Added Value of Aligned Axial Anisotropy.
;
_journal_issue 24
_journal_name_full 'Journal of the American Chemical Society'
_journal_page_first 7698
_journal_page_last 7704
_journal_paper_doi 10.1021/jacs.8b03891
_journal_volume 140
_journal_year 2018
_chemical_formula_moiety 'C61 H53 Cr2 Fe1 N21 O6'
_chemical_formula_sum 'C61 H53 Cr2 Fe N21 O6'
_chemical_formula_weight 1336.07
_space_group_IT_number 14
_space_group_name_Hall '-P 2ybc'
_space_group_name_H-M_alt 'P 1 21/c 1'
_symmetry_cell_setting monoclinic
_symmetry_space_group_name_Hall '-P 2ybc'
_symmetry_space_group_name_H-M 'P 1 21/c 1'
_atom_sites_solution_hydrogens difmap
_atom_sites_solution_primary other
_cell_angle_alpha 90
_cell_angle_beta 93.5112(16)
_cell_angle_gamma 90
_cell_formula_units_Z 4
_cell_length_a 17.9823(8)
_cell_length_b 23.0229(10)
_cell_length_c 17.6605(8)
_cell_measurement_reflns_used 9514
_cell_measurement_temperature 100
_cell_measurement_theta_max 26
_cell_measurement_theta_min 2
_cell_volume 7297.8(6)
_computing_cell_refinement 'Apex2 (Bruker AXS, 2006)'
_computing_data_collection 'Apex2 (Bruker AXS, 2006)'
_computing_data_reduction 'Apex2 (Bruker AXS, 2006)'
_computing_molecular_graphics 'CAMERON (Watkin et al., 1996)'
_computing_publication_material 'CRYSTALS (Betteridge et al., 2003)'
_computing_structure_refinement 'CRYSTALS (Betteridge et al., 2003)'
_computing_structure_solution 'Superflip (Palatinus & Chapuis, 2007)'
_diffrn_ambient_temperature 100
_diffrn_measured_fraction_theta_full 0.998
_diffrn_measured_fraction_theta_max 0.998
_diffrn_measurement_device Area
_diffrn_measurement_device_type 'Bruker Kappa Apex2'
_diffrn_measurement_method '\f & \w scans'
_diffrn_radiation_monochromator graphite
_diffrn_radiation_type 'Mo K\a'
_diffrn_radiation_wavelength 0.71073
_diffrn_reflns_av_R_equivalents 0.042
_diffrn_reflns_limit_h_max 21
_diffrn_reflns_limit_h_min -21
_diffrn_reflns_limit_k_max 28
_diffrn_reflns_limit_k_min -28
_diffrn_reflns_limit_l_max 21
_diffrn_reflns_limit_l_min -21
_diffrn_reflns_number 143860
_diffrn_reflns_theta_full 25.703
_diffrn_reflns_theta_max 25.703
_diffrn_reflns_theta_min 1.134
_diffrn_standards_number 0
_exptl_absorpt_coefficient_mu 0.548
_exptl_absorpt_correction_T_max 0.94
_exptl_absorpt_correction_T_min 0.90
_exptl_absorpt_correction_type multi-scan
_exptl_absorpt_process_details 'SADABS (Siemens, 1996)'
_exptl_crystal_colour 'dark orange'
_exptl_crystal_density_diffrn 1.216
_exptl_crystal_density_method 'not measured'
_exptl_crystal_description block
_exptl_crystal_F_000 2752
_exptl_crystal_size_max 0.160
_exptl_crystal_size_mid 0.160
_exptl_crystal_size_min 0.120
_platon_squeeze_details
;
;
_refine_diff_density_max 0.37
_refine_diff_density_min -0.40
_refine_ls_extinction_method None
_refine_ls_goodness_of_fit_ref 1.0632
_refine_ls_hydrogen_treatment constr
_refine_ls_matrix_type full
_refine_ls_number_parameters 820
_refine_ls_number_reflns 11747
_refine_ls_number_restraints 0
_refine_ls_R_factor_all 0.0408
_refine_ls_R_factor_gt 0.0348
_refine_ls_shift/su_max 0.0045361
_refine_ls_shift/su_mean 0.0009687
_refine_ls_structure_factor_coef F
_refine_ls_weighting_details
;
 Method, part 1, Chebychev polynomial, (Watkin, 1994, Prince, 1982) 
 [weight] = 1.0/[A~0~*T~0~(x)+A~1~*T~1~(x) ... +A~n-1~]*T~n-1~(x)] 
 where A~i~ are the Chebychev coefficients listed below and x= Fcalc/Fmax 
 Method = Robust Weighting (Prince, 1982) 
 W = [weight] * [1-(deltaF/6*sigmaF)^2^]^2^ 
 A~i~ are: 
 0.209 0.190 0.856E-01 
;
_refine_ls_weighting_scheme calc
_refine_ls_wR_factor_all 0.0445
_refine_ls_wR_factor_gt 0.0353
_refine_ls_wR_factor_ref 0.0345
_reflns_limit_h_max 21
_reflns_limit_h_min -21
_reflns_limit_k_max 28
_reflns_limit_k_min 0
_reflns_limit_l_max 21
_reflns_limit_l_min 0
_reflns_number_gt 12192
_reflns_number_total 13858
_reflns_threshold_expression I>2.0\s(I)
_oxford_refine_ls_r_factor_ref 0.0335
_oxford_reflns_number_all 13823
_oxford_reflns_threshold_expression_ref I>3.0\s(I)
_cod_data_source_file ja8b03891_si_002.cif
_cod_data_source_block I
_cod_depositor_comments
;
The following automatic conversions were performed:

data item '_atom_sites_solution_primary' value 'Other' was changed to
'other' in accordance with the
/home/saulius/struct/COD-crude-data/automatic-downloads/DataCite-retrospective/ACS/depositions/lib/dictionaries/cif_core.dic
dictionary named 'cif_core.dic' version 2.4.2 last updated on
2011-04-26.

Automatic conversion script
Id: cif_fix_values 6909 2019-04-08 15:41:33Z antanas 
;
_cod_original_sg_symbol_H-M 'P 21/c '
_cod_original_formula_sum 'C61 H53 Cr2 Fe1 N21 O6'
_cod_database_code 4132428

loop_
_symmetry_equiv_pos_as_xyz
x,y,z
-x,-y,-z
x,-y+1/2,z+1/2
-x,y+1/2,-z+1/2

loop_
_atom_site_label
_atom_site_type_symbol
_atom_site_fract_x
_atom_site_fract_y
_atom_site_fract_z
_atom_site_U_iso_or_equiv
_atom_site_occupancy
_atom_site_adp_type
_atom_site_refinement_flags_posn
Fe1 Fe 0.200275(11) 0.490445(9) 0.579102(13) 0.0151 1.0000 Uani .
Cr1 Cr 0.357437(13) 0.671667(10) 0.503937(13) 0.0131 1.0000 Uani .
Cr2 Cr 0.077905(14) 0.315947(11) 0.717905(14) 0.0182 1.0000 Uani .
C1 C 0.28730(8) 0.60081(6) 0.51467(8) 0.0139 1.0000 Uani .
C2 C 0.41754(9) 0.74897(7) 0.49679(10) 0.0222 1.0000 Uani .
C3 C 0.26692(9) 0.73023(7) 0.63955(9) 0.0172 1.0000 Uani .
C4 C 0.21483(9) 0.76190(8) 0.67735(10) 0.0236 1.0000 Uani .
C5 C 0.15887(10) 0.78977(8) 0.63420(10) 0.0284 1.0000 Uani .
C6 C 0.15478(9) 0.78528(7) 0.55591(10) 0.0230 1.0000 Uani .
C7 C 0.20859(8) 0.75199(7) 0.52255(9) 0.0170 1.0000 Uani .
C8 C 0.21126(8) 0.73978(7) 0.44089(9) 0.0171 1.0000 Uani .
C9 C 0.15441(9) 0.76418(8) 0.38444(10) 0.0242 1.0000 Uani .
C10 C 0.33465(9) 0.66283(7) 0.34404(9) 0.0181 1.0000 Uani .
C11 C 0.46256(8) 0.61477(7) 0.60331(9) 0.0173 1.0000 Uani .
C12 C 0.32970(9) 0.69740(7) 0.67605(9) 0.0177 1.0000 Uani .
C13 C 0.34271(10) 0.69338(8) 0.75993(9) 0.0236 1.0000 Uani .
C14 C 0.35173(10) 0.64177(8) 0.26733(9) 0.0229 1.0000 Uani .
C15 C 0.42463(10) 0.64560(9) 0.24441(10) 0.0305 1.0000 Uani .
C16 C 0.44205(12) 0.62419(11) 0.17439(11) 0.0419 1.0000 Uani .
C17 C 0.38763(13) 0.59773(11) 0.12765(11) 0.0467 1.0000 Uani .
C18 C 0.31500(13) 0.59410(10) 0.14927(11) 0.0399 1.0000 Uani .
C19 C 0.29675(11) 0.61670(8) 0.21904(10) 0.0292 1.0000 Uani .
C20 C 0.52508(9) 0.57438(7) 0.62346(9) 0.0206 1.0000 Uani .
C21 C 0.5518(1) 0.53899(7) 0.56767(11) 0.0251 1.0000 Uani .
C22 C 0.60943(10) 0.50033(8) 0.58492(12) 0.0322 1.0000 Uani .
C23 C 0.64120(11) 0.49739(9) 0.65827(13) 0.0375 1.0000 Uani .
C24 C 0.61427(12) 0.53193(11) 0.71444(12) 0.0429 1.0000 Uani .
C25 C 0.55645(11) 0.57038(9) 0.69738(11) 0.0333 1.0000 Uani .
C26 C 0.31766(9) 0.39973(7) 0.53164(10) 0.0220 1.0000 Uani .
C27 C 0.38098(10) 0.36417(9) 0.53629(11) 0.0301 1.0000 Uani .
C28 C 0.43307(11) 0.37272(10) 0.59546(11) 0.0359 1.0000 Uani .
C29 C 0.42168(10) 0.41512(9) 0.64928(11) 0.0317 1.0000 Uani .
C30 C 0.35608(9) 0.44744(7) 0.64303(10) 0.0216 1.0000 Uani .
C31 C 0.33513(9) 0.49211(7) 0.69863(9) 0.0217 1.0000 Uani .
C32 C 0.38400(10) 0.50719(9) 0.76716(11) 0.0308 1.0000 Uani .
C33 C 0.17194(9) 0.57576(7) 0.70625(9) 0.0191 1.0000 Uani .
C34 C 0.08808(9) 0.46852(7) 0.44980(10) 0.0220 1.0000 Uani .
C35 C 0.25995(9) 0.39774(7) 0.46844(10) 0.0226 1.0000 Uani .
C36 C 0.26822(11) 0.36216(9) 0.39880(11) 0.0321 1.0000 Uani .
C37 C 0.12677(8) 0.39073(7) 0.68009(9) 0.0185 1.0000 Uani .
C38 C 0.02150(9) 0.23761(8) 0.73662(10) 0.0236 1.0000 Uani .
C39 C -0.03858(9) 0.34917(7) 0.57481(9) 0.0200 1.0000 Uani .
C40 C -0.06988(9) 0.35612(7) 0.50105(10) 0.0239 1.0000 Uani .
C41 C -0.03525(10) 0.32842(8) 0.44274(10) 0.0271 1.0000 Uani .
C42 C 0.02921(10) 0.29618(8) 0.45788(10) 0.0260 1.0000 Uani .
C43 C 0.05759(9) 0.29248(7) 0.53327(10) 0.0219 1.0000 Uani .
C44 C 0.12876(9) 0.26510(7) 0.56001(10) 0.0244 1.0000 Uani .
C45 C 0.18052(11) 0.23816(9) 0.50697(11) 0.0334 1.0000 Uani .
C46 C 0.22246(9) 0.26747(7) 0.73198(10) 0.0244 1.0000 Uani .
C47 C -0.00082(9) 0.37500(7) 0.82723(10) 0.0230 1.0000 Uani .
C48 C -0.06659(9) 0.37542(7) 0.64334(9) 0.0201 1.0000 Uani .
C49 C -0.13596(9) 0.41123(8) 0.64084(10) 0.0253 1.0000 Uani .
C50 C 0.29786(10) 0.25931(8) 0.77122(11) 0.0273 1.0000 Uani .
C51 C 0.35428(12) 0.23193(10) 0.73523(14) 0.0445 1.0000 Uani .
C52 C 0.42405(13) 0.22573(11) 0.77328(16) 0.0545 1.0000 Uani .
C53 C 0.43787(12) 0.24803(10) 0.84455(15) 0.0468 1.0000 Uani .
C54 C 0.38256(11) 0.27619(9) 0.88020(13) 0.0385 1.0000 Uani .
C55 C 0.31194(10) 0.28170(9) 0.84369(11) 0.0319 1.0000 Uani .
C56 C -0.01724(10) 0.39380(8) 0.90503(10) 0.0277 1.0000 Uani .
C57 C 0.02295(12) 0.37011(9) 0.96717(11) 0.0350 1.0000 Uani .
C58 C 0.00521(14) 0.38471(11) 1.04067(12) 0.0457 1.0000 Uani .
C59 C -0.05153(14) 0.42337(12) 1.05148(13) 0.0501 1.0000 Uani .
C60 C -0.09139(14) 0.44750(11) 0.99029(14) 0.0487 1.0000 Uani .
C61 C -0.07475(12) 0.43284(9) 0.91691(12) 0.0373 1.0000 Uani .
N1 N 0.24916(7) 0.56138(6) 0.52467(8) 0.0185 1.0000 Uani .
N2 N 0.45114(9) 0.79141(8) 0.49040(10) 0.0381 1.0000 Uani .
N3 N 0.26349(7) 0.72594(5) 0.56405(7) 0.0162 1.0000 Uani .
N4 N 0.26670(7) 0.70723(6) 0.42521(7) 0.0159 1.0000 Uani .
N5 N 0.27192(7) 0.69191(6) 0.34965(7) 0.0182 1.0000 Uani .
N6 N 0.42763(7) 0.63757(6) 0.65917(8) 0.0191 1.0000 Uani .
N7 N 0.37020(7) 0.67180(6) 0.62834(7) 0.0166 1.0000 Uani .
N8 N 0.30573(7) 0.43969(6) 0.58469(8) 0.0189 1.0000 Uani .
N9 N 0.27112(7) 0.51523(6) 0.68190(8) 0.0185 1.0000 Uani .
N10 N 0.24287(8) 0.55573(6) 0.72782(8) 0.0212 1.0000 Uani .
N11 N 0.14387(9) 0.61155(7) 0.75708(9) 0.0283 1.0000 Uani .
N12 N 0.02782(8) 0.47065(7) 0.40244(9) 0.0294 1.0000 Uani .
N13 N 0.14599(8) 0.43527(6) 0.42736(8) 0.0240 1.0000 Uani .
N14 N 0.20450(7) 0.43127(6) 0.47967(8) 0.0201 1.0000 Uani .
N15 N 0.15171(8) 0.42886(6) 0.64835(8) 0.0224 1.0000 Uani .
N16 N -0.00770(9) 0.19406(7) 0.74728(9) 0.0316 1.0000 Uani .
N17 N 0.02298(7) 0.31747(6) 0.58956(8) 0.0205 1.0000 Uani .
N18 N 0.14393(8) 0.27070(6) 0.63211(8) 0.0225 1.0000 Uani .
N19 N 0.21368(8) 0.25184(7) 0.65980(9) 0.0267 1.0000 Uani .
N20 N -0.04967(8) 0.38803(6) 0.77161(8) 0.0236 1.0000 Uani .
N21 N -0.02621(7) 0.36413(6) 0.70499(8) 0.0202 1.0000 Uani .
O1 O 0.38201(6) 0.65145(5) 0.39956(6) 0.0180 1.0000 Uani .
O2 O 0.44553(6) 0.62441(5) 0.53232(6) 0.0178 1.0000 Uani .
O3 O 0.14020(6) 0.56103(5) 0.64576(6) 0.0189 1.0000 Uani .
O4 O 0.09457(6) 0.49555(5) 0.51091(7) 0.0218 1.0000 Uani .
O5 O 0.17195(6) 0.29068(5) 0.76997(7) 0.0249 1.0000 Uani .
O6 O 0.05889(7) 0.34477(5) 0.81939(7) 0.0247 1.0000 Uani .
H41 H 0.2173 0.7652 0.7303 0.0286 1.0000 Uiso R
H51 H 0.1236 0.8110 0.6581 0.0340 1.0000 Uiso R
H61 H 0.1177 0.8043 0.5268 0.0275 1.0000 Uiso R
H91 H 0.1473 0.7386 0.3421 0.0369 1.0000 Uiso R
H92 H 0.1709 0.8006 0.3660 0.0378 1.0000 Uiso R
H93 H 0.1080 0.7698 0.4064 0.0368 1.0000 Uiso R
H131 H 0.3593 0.6550 0.7733 0.0357 1.0000 Uiso R
H132 H 0.3800 0.7209 0.7768 0.0362 1.0000 Uiso R
H133 H 0.2981 0.7014 0.7822 0.0366 1.0000 Uiso R
H151 H 0.4616 0.6629 0.2761 0.0366 1.0000 Uiso R
H161 H 0.4906 0.6273 0.1583 0.0509 1.0000 Uiso R
H171 H 0.3994 0.5816 0.0822 0.0546 1.0000 Uiso R
H181 H 0.2785 0.5769 0.1175 0.0478 1.0000 Uiso R
H191 H 0.2477 0.6155 0.2334 0.0334 1.0000 Uiso R
H211 H 0.5309 0.5417 0.5175 0.0292 1.0000 Uiso R
H221 H 0.6269 0.4760 0.5478 0.0397 1.0000 Uiso R
H231 H 0.6805 0.4719 0.6689 0.0449 1.0000 Uiso R
H241 H 0.6355 0.5292 0.7642 0.0502 1.0000 Uiso R
H251 H 0.5390 0.5938 0.7351 0.0402 1.0000 Uiso R
H271 H 0.3876 0.3347 0.5003 0.0356 1.0000 Uiso R
H281 H 0.4759 0.3497 0.5982 0.0431 1.0000 Uiso R
H291 H 0.4568 0.4224 0.6884 0.0379 1.0000 Uiso R
H321 H 0.3574 0.5034 0.8117 0.0467 1.0000 Uiso R
H322 H 0.3982 0.5469 0.7638 0.0466 1.0000 Uiso R
H323 H 0.4274 0.4833 0.7717 0.0470 1.0000 Uiso R
H363 H 0.2224 0.3427 0.3860 0.0486 1.0000 Uiso R
H362 H 0.2779 0.3865 0.3570 0.0485 1.0000 Uiso R
H361 H 0.3060 0.3346 0.4064 0.0488 1.0000 Uiso R
H401 H -0.1124 0.3782 0.4908 0.0286 1.0000 Uiso R
H411 H -0.0551 0.3310 0.3931 0.0314 1.0000 Uiso R
H421 H 0.0522 0.2778 0.4186 0.0311 1.0000 Uiso R
H451 H 0.2279 0.2572 0.5142 0.0502 1.0000 Uiso R
H452 H 0.1624 0.2427 0.4553 0.0498 1.0000 Uiso R
H453 H 0.1870 0.1972 0.5181 0.0504 1.0000 Uiso R
H493 H -0.1316 0.4419 0.6778 0.0379 1.0000 Uiso R
H492 H -0.1452 0.4280 0.5910 0.0377 1.0000 Uiso R
H491 H -0.1778 0.3872 0.6518 0.0381 1.0000 Uiso R
H511 H 0.3461 0.2185 0.6859 0.0529 1.0000 Uiso R
H521 H 0.4622 0.2064 0.7495 0.0651 1.0000 Uiso R
H531 H 0.4854 0.2445 0.8682 0.0563 1.0000 Uiso R
H541 H 0.3924 0.2910 0.9293 0.0459 1.0000 Uiso R
H551 H 0.2734 0.2998 0.8685 0.0382 1.0000 Uiso R
H571 H 0.0620 0.3439 0.9605 0.0417 1.0000 Uiso R
H581 H 0.0314 0.3678 1.0814 0.0549 1.0000 Uiso R
H591 H -0.0628 0.4340 1.1000 0.0602 1.0000 Uiso R
H601 H -0.1297 0.4736 0.9984 0.0582 1.0000 Uiso R
H611 H -0.1015 0.4488 0.8753 0.0445 1.0000 Uiso R
H112 H 0.1029 0.6296 0.7456 0.0340 1.0000 Uiso R
H121 H -0.0114 0.4848 0.4184 0.0358 1.0000 Uiso R
H122 H 0.0260 0.4476 0.3642 0.0360 1.0000 Uiso R
H111 H 0.1690 0.6179 0.7990 0.0341 1.0000 Uiso R
H101 H 0.2626 0.5619 0.7732 0.0281 1.0000 Uiso R
H134 H 0.1416 0.4137 0.3875 0.0306 1.0000 Uiso R

loop_
_atom_site_aniso_label
_atom_site_aniso_U_11
_atom_site_aniso_U_22
_atom_site_aniso_U_33
_atom_site_aniso_U_23
_atom_site_aniso_U_13
_atom_site_aniso_U_12
Fe1 0.01007(10) 0.01540(11) 0.01999(11) 0.00383(9) 0.00116(8) -0.00032(8)
Cr1 0.01049(11) 0.01475(12) 0.01411(12) 0.00102(9) 0.00079(9) 0.00047(9)
Cr2 0.01460(12) 0.01989(13) 0.01964(13) 0.00755(10) -0.00152(10) -0.00443(10)
C1 0.0122(7) 0.0164(7) 0.0130(7) 0.0007(6) -0.0002(5) 0.0047(6)
C2 0.0178(8) 0.0225(8) 0.0257(9) 0.0007(7) -0.0020(6) -0.0013(7)
C3 0.0171(7) 0.0159(7) 0.0183(8) -0.0016(6) -0.0009(6) -0.0009(6)
C4 0.0234(8) 0.0287(9) 0.0187(8) -0.0065(7) 0.0015(7) 0.0057(7)
C5 0.0237(9) 0.0339(10) 0.0276(9) -0.0092(8) 0.0022(7) 0.0133(7)
C6 0.0181(8) 0.0242(8) 0.0262(9) -0.0018(7) -0.0022(6) 0.0067(6)
C7 0.0149(7) 0.0148(7) 0.0212(8) 0.0022(6) 0.0003(6) -0.0005(6)
C8 0.0142(7) 0.0170(7) 0.0202(8) 0.0040(6) 0.0008(6) -0.0004(6)
C9 0.0201(8) 0.0281(9) 0.0243(9) 0.0066(7) -0.0010(7) 0.0057(7)
C10 0.0181(7) 0.0191(8) 0.0174(8) 0.0053(6) 0.0031(6) -0.0010(6)
C11 0.0144(7) 0.0196(8) 0.0178(8) 0.0011(6) -0.0008(6) -0.0008(6)
C12 0.0180(7) 0.0172(7) 0.0178(8) -0.0024(6) 0.0004(6) -0.0007(6)
C13 0.0244(8) 0.0264(9) 0.0197(8) -0.0037(7) -0.0005(6) 0.0060(7)
C14 0.0267(9) 0.0273(9) 0.0149(8) 0.0061(6) 0.0025(6) 0.0083(7)
C15 0.0266(9) 0.0443(11) 0.0210(9) 0.0083(8) 0.0038(7) 0.0112(8)
C16 0.0351(11) 0.0692(15) 0.0225(9) 0.0086(9) 0.0101(8) 0.0205(10)
C17 0.0538(13) 0.0715(16) 0.0153(9) -0.0007(9) 0.0071(9) 0.0250(12)
C18 0.0481(12) 0.0527(13) 0.0184(9) -0.0030(8) -0.0023(8) 0.0079(10)
C19 0.0324(10) 0.0364(10) 0.0186(8) 0.0036(7) 0.0013(7) 0.0044(8)
C20 0.0149(7) 0.0232(8) 0.0235(8) 0.0030(7) 0.0004(6) 0.0026(6)
C21 0.0220(8) 0.0209(8) 0.0325(9) -0.0011(7) 0.0019(7) 0.0012(7)
C22 0.0271(9) 0.0225(9) 0.0476(12) 0.0008(8) 0.0079(8) 0.0080(7)
C23 0.0250(9) 0.0350(11) 0.0530(13) 0.0171(9) 0.0060(9) 0.0140(8)
C24 0.0307(10) 0.0617(14) 0.0354(11) 0.0160(10) -0.0046(9) 0.0173(10)
C25 0.0272(9) 0.0470(11) 0.0254(9) 0.0047(8) -0.0002(7) 0.0140(8)
C26 0.0183(8) 0.0223(8) 0.0261(9) 0.0056(7) 0.0068(7) 0.0019(6)
C27 0.0285(9) 0.0347(10) 0.0279(9) 0.0033(8) 0.0088(7) 0.0127(8)
C28 0.0276(10) 0.0496(12) 0.0312(10) 0.0060(9) 0.0065(8) 0.0218(9)
C29 0.0203(9) 0.0487(12) 0.0261(9) 0.0065(8) 0.0011(7) 0.0139(8)
C30 0.0143(7) 0.0270(9) 0.0239(8) 0.0067(7) 0.0038(6) 0.0032(6)
C31 0.0148(7) 0.0269(8) 0.0232(8) 0.0066(7) -0.0006(6) -0.0004(6)
C32 0.0202(8) 0.0424(11) 0.0290(9) -0.0038(8) -0.0051(7) 0.0081(8)
C33 0.0181(8) 0.0159(7) 0.0233(8) 0.0043(6) 0.0013(6) 0.0005(6)
C34 0.0144(7) 0.0218(8) 0.0296(9) 0.0033(7) -0.0011(7) -0.0059(6)
C35 0.0215(8) 0.0194(8) 0.0275(9) 0.0014(7) 0.0059(7) -0.0016(6)
C36 0.0295(9) 0.0324(10) 0.0350(10) -0.0079(8) 0.0060(8) 0.0019(8)
C37 0.0132(7) 0.0207(8) 0.0217(8) 0.0022(6) 0.0004(6) -0.0024(6)
C38 0.0202(8) 0.0291(9) 0.0210(8) 0.0073(7) -0.0031(6) -0.0037(7)
C39 0.0164(7) 0.0184(8) 0.0251(8) 0.0059(6) -0.0003(6) -0.0040(6)
C40 0.0202(8) 0.0235(8) 0.0273(9) 0.0070(7) -0.0040(7) -0.0015(7)
C41 0.0313(9) 0.0278(9) 0.0211(8) 0.0040(7) -0.0054(7) -0.0013(7)
C42 0.0270(9) 0.0274(9) 0.0235(9) 0.0013(7) -0.0005(7) -0.0017(7)
C43 0.0197(8) 0.0213(8) 0.0245(8) 0.0045(7) 0.0012(6) -0.0027(6)
C44 0.0199(8) 0.0237(8) 0.0294(9) 0.0045(7) -0.0005(7) -0.0021(7)
C45 0.0252(9) 0.0417(11) 0.0331(10) -0.0004(8) 0.0009(8) 0.0059(8)
C46 0.0206(8) 0.0195(8) 0.0323(9) 0.0089(7) -0.0044(7) -0.0055(6)
C47 0.0209(8) 0.0235(8) 0.0249(8) 0.0056(7) 0.0036(7) -0.0087(7)
C48 0.0152(7) 0.0202(8) 0.0247(8) 0.0067(6) -0.0004(6) -0.0062(6)
C49 0.0195(8) 0.0289(9) 0.0275(9) 0.0047(7) 0.0009(7) -0.0006(7)
C50 0.0220(9) 0.0229(9) 0.0359(10) 0.0099(7) -0.0086(7) -0.0014(7)
C51 0.0328(11) 0.0431(12) 0.0554(14) -0.0122(10) -0.0153(10) 0.0096(9)
C52 0.0312(11) 0.0532(14) 0.0770(18) -0.0171(13) -0.0157(11) 0.0189(10)
C53 0.0311(11) 0.0394(12) 0.0666(16) 0.0015(11) -0.0239(11) 0.0033(9)
C54 0.0330(10) 0.0382(11) 0.0420(12) 0.0070(9) -0.0152(9) -0.0065(9)
C55 0.0244(9) 0.0343(10) 0.0361(10) 0.0122(8) -0.0060(8) -0.0052(8)
C56 0.0288(9) 0.0295(9) 0.0252(9) 0.0012(7) 0.0048(7) -0.0130(7)
C57 0.0350(10) 0.0429(11) 0.0270(10) 0.0011(8) 0.0002(8) -0.0086(9)
C58 0.0515(13) 0.0611(15) 0.0240(10) 0.0014(10) -0.0017(9) -0.0132(11)
C59 0.0573(15) 0.0662(16) 0.0278(11) -0.0083(10) 0.0116(10) -0.0136(12)
C60 0.0501(14) 0.0539(14) 0.0434(13) -0.0068(11) 0.0140(11) 0.0005(11)
C61 0.0397(11) 0.0413(11) 0.0314(10) 0.0010(9) 0.0070(9) -0.0002(9)
N1 0.0157(6) 0.0204(7) 0.0194(7) 0.0027(5) 0.0014(5) 0.0034(5)
N2 0.0328(9) 0.0349(9) 0.0457(10) 0.0066(8) -0.0057(7) -0.0097(7)
N3 0.0155(6) 0.0143(6) 0.0188(7) -0.0006(5) 0.0015(5) 0.0004(5)
N4 0.0150(6) 0.0172(6) 0.0155(6) 0.0030(5) 0.0020(5) -0.0018(5)
N5 0.0189(6) 0.0221(7) 0.0140(6) 0.0033(5) 0.0025(5) 0.0006(5)
N6 0.0151(6) 0.0221(7) 0.0197(7) 0.0004(5) -0.0019(5) 0.0050(5)
N7 0.0149(6) 0.0170(6) 0.0175(6) -0.0003(5) -0.0020(5) 0.0013(5)
N8 0.0132(6) 0.0204(7) 0.0234(7) 0.0062(5) 0.0036(5) 0.0006(5)
N9 0.0155(6) 0.0177(6) 0.0224(7) 0.0032(5) 0.0010(5) 0.0003(5)
N10 0.0182(7) 0.0234(7) 0.0212(7) -0.0010(6) -0.0042(5) 0.0026(5)
N11 0.0267(8) 0.0303(8) 0.0268(8) -0.0078(6) -0.0071(6) 0.0114(6)
N12 0.0161(7) 0.0374(9) 0.0339(8) -0.0041(7) -0.0045(6) -0.0027(6)
N13 0.0187(7) 0.0270(7) 0.0257(7) -0.0047(6) -0.0033(6) -0.0015(6)
N14 0.0151(6) 0.0198(7) 0.0253(7) 0.0023(5) 0.0017(5) -0.0027(5)
N15 0.0170(7) 0.0234(7) 0.0272(7) 0.0023(6) 0.0032(6) -0.0013(6)
N16 0.0298(8) 0.0322(9) 0.0320(8) 0.0122(7) -0.0047(7) -0.0098(7)
N17 0.0161(6) 0.0210(7) 0.0241(7) 0.0072(6) -0.0006(5) -0.0038(5)
N18 0.0170(7) 0.0219(7) 0.0282(8) 0.0079(6) -0.0027(6) -0.0016(5)
N19 0.0168(7) 0.0278(8) 0.0348(8) 0.0046(6) -0.0052(6) 0.0005(6)
N20 0.0211(7) 0.0262(7) 0.0237(7) 0.0038(6) 0.0043(6) -0.0062(6)
N21 0.0168(6) 0.0232(7) 0.0207(7) 0.0058(5) 0.0027(5) -0.0059(5)
O1 0.0160(5) 0.0233(6) 0.0147(5) 0.0021(4) 0.0019(4) 0.0019(4)
O2 0.0130(5) 0.0231(6) 0.0173(5) 0.0009(4) 0.0003(4) 0.0040(4)
O3 0.0161(5) 0.0205(6) 0.0201(6) -0.0002(4) 0.0000(4) 0.0021(4)
O4 0.0135(5) 0.0240(6) 0.0278(6) 0.0008(5) -0.0011(5) -0.0013(4)
O5 0.0188(6) 0.0284(6) 0.0268(6) 0.0085(5) -0.0037(5) -0.0017(5)
O6 0.0243(6) 0.0285(6) 0.0212(6) 0.0049(5) -0.0005(5) -0.0046(5)

loop_
_atom_type_symbol
_atom_type_scat_dispersion_real
_atom_type_scat_dispersion_imag
_atom_type_scat_Cromer_Mann_a1
_atom_type_scat_Cromer_Mann_b1
_atom_type_scat_Cromer_Mann_a2
_atom_type_scat_Cromer_Mann_b2
_atom_type_scat_Cromer_Mann_a3
_atom_type_scat_Cromer_Mann_b3
_atom_type_scat_Cromer_Mann_a4
_atom_type_scat_Cromer_Mann_b4
_atom_type_scat_Cromer_Mann_c
_atom_type_scat_source
C 0.0033 0.0016 2.3100 20.8439 1.0200 10.2075 1.5886 0.5687 0.8650 51.6512 0.2156 'International Tables Vol C 4.2.6.8 and 6.1.1.4'
H 0.0000 0.0000 0.4930 10.5109 0.3229 26.1257 0.1402 3.1424 0.0408 57.7998 0.0030 'International Tables Vol C 4.2.6.8 and 6.1.1.4'
Cr 0.3209 0.6236 10.6406 6.1038 7.3537 0.3920 3.3240 20.2626 1.4922 98.7399 1.1832 'International Tables Vol C 4.2.6.8 and 6.1.1.4'
Fe 0.3463 0.8444 11.7695 4.7611 7.3573 0.3072 3.5222 15.3535 2.3045 76.8805 1.0369 'International Tables Vol C 4.2.6.8 and 6.1.1.4'
N 0.0061 0.0033 12.2126 0.0057 3.1322 9.8933 2.0125 28.9975 1.1663 0.5826 -11.5290 'International Tables Vol C 4.2.6.8 and 6.1.1.4'
O 0.0106 0.0060 3.0485 13.2771 2.2868 5.7011 1.5463 0.3239 0.8670 32.9089 0.2508 'International Tables Vol C 4.2.6.8 and 6.1.1.4'

loop_
_geom_angle_atom_site_label_1
_geom_angle_atom_site_label_2
_geom_angle_atom_site_label_3
_geom_angle
_geom_angle_publ_flag
N1 Fe1 N8 92.80(5) yes
N1 Fe1 N9 86.54(5) yes
N8 Fe1 N9 69.82(5) yes
N1 Fe1 N14 94.52(5) yes
N8 Fe1 N14 69.11(5) yes
N9 Fe1 N14 138.92(5) yes
N1 Fe1 N15 170.79(6) yes
N8 Fe1 N15 90.19(5) yes
N9 Fe1 N15 86.31(5) yes
N14 Fe1 N15 94.69(5) yes
N1 Fe1 O3 84.77(5) yes
N8 Fe1 O3 140.35(5) yes
N9 Fe1 O3 70.54(4) yes
N14 Fe1 O3 150.52(5) yes
N15 Fe1 O3 87.37(5) yes
N1 Fe1 O4 94.57(5) yes
N8 Fe1 O4 139.58(5) yes
N9 Fe1 O4 150.25(5) yes
N14 Fe1 O4 70.72(5) yes
N15 Fe1 O4 88.77(5) yes
O3 Fe1 O4 79.95(4) yes
C1 Cr1 C2 173.27(6) yes
C1 Cr1 N3 85.45(5) yes
C2 Cr1 N3 87.93(6) yes
C1 Cr1 N4 85.43(5) yes
C2 Cr1 N4 90.63(6) yes
N3 Cr1 N4 65.00(5) yes
C1 Cr1 N7 86.36(5) yes
C2 Cr1 N7 92.09(6) yes
N3 Cr1 N7 65.79(5) yes
N4 Cr1 N7 130.56(5) yes
C1 Cr1 O1 94.12(5) yes
C2 Cr1 O1 89.90(6) yes
N3 Cr1 O1 137.59(5) yes
N4 Cr1 O1 72.69(5) yes
N7 Cr1 O1 156.61(5) yes
C1 Cr1 O2 91.52(5) yes
C2 Cr1 O2 94.32(6) yes
N3 Cr1 O2 139.02(5) yes
N4 Cr1 O2 155.54(5) yes
N7 Cr1 O2 73.24(5) yes
O1 Cr1 O2 83.37(4) yes
C37 Cr2 C38 170.02(6) yes
C37 Cr2 N17 80.91(5) yes
C38 Cr2 N17 89.23(6) yes
C37 Cr2 N18 85.13(6) yes
C38 Cr2 N18 89.32(6) yes
N17 Cr2 N18 64.86(5) yes
C37 Cr2 N21 85.49(6) yes
C38 Cr2 N21 91.92(6) yes
N17 Cr2 N21 66.09(5) yes
N18 Cr2 N21 130.91(5) yes
C37 Cr2 O5 91.55(6) yes
C38 Cr2 O5 94.71(6) yes
N17 Cr2 O5 137.27(5) yes
N18 Cr2 O5 72.64(5) yes
N21 Cr2 O5 155.67(5) yes
C37 Cr2 O6 96.61(6) yes
C38 Cr2 O6 91.93(6) yes
N17 Cr2 O6 140.20(5) yes
N18 Cr2 O6 154.91(5) yes
N21 Cr2 O6 74.11(5) yes
O5 Cr2 O6 82.28(5) yes
Cr1 C1 N1 176.44(13) yes
Cr1 C2 N2 177.79(16) yes
C4 C3 C12 125.43(15) yes
C4 C3 N3 121.84(15) yes
C12 C3 N3 112.72(13) yes
C3 C4 C5 117.91(15) yes
C3 C4 H41 122.1 no
C5 C4 H41 120.0 no
C4 C5 C6 120.55(15) yes
C4 C5 H51 119.4 no
C6 C5 H51 120.0 no
C5 C6 C7 117.89(15) yes
C5 C6 H61 120.8 no
C7 C6 H61 121.3 no
C6 C7 C8 125.75(14) yes
C6 C7 N3 121.62(15) yes
C8 C7 N3 112.61(13) yes
C7 C8 C9 121.32(14) yes
C7 C8 N4 113.13(13) yes
C9 C8 N4 125.55(15) yes
C8 C9 H91 110.1 no
C8 C9 H92 110.1 no
H91 C9 H92 107.8 no
C8 C9 H93 111.2 no
H91 C9 H93 108.9 no
H92 C9 H93 108.6 no
C14 C10 N5 117.27(14) yes
C14 C10 O1 117.61(14) yes
N5 C10 O1 125.12(14) yes
C20 C11 N6 117.45(14) yes
C20 C11 O2 118.11(14) yes
N6 C11 O2 124.44(14) yes
C3 C12 C13 122.45(14) yes
C3 C12 N7 113.38(14) yes
C13 C12 N7 124.15(14) yes
C12 C13 H131 109.3 no
C12 C13 H132 109.5 no
H131 C13 H132 109.4 no
C12 C13 H133 108.7 no
H131 C13 H133 109.9 no
H132 C13 H133 110.1 no
C10 C14 C15 119.50(16) yes
C10 C14 C19 120.97(15) yes
C15 C14 C19 119.50(16) yes
C14 C15 C16 120.22(19) yes
C14 C15 H151 120.0 no
C16 C15 H151 119.8 no
C15 C16 C17 119.96(19) yes
C15 C16 H161 120.6 no
C17 C16 H161 119.4 no
C16 C17 C18 120.45(19) yes
C16 C17 H171 120.4 no
C18 C17 H171 119.1 no
C17 C18 C19 119.8(2) yes
C17 C18 H181 120.3 no
C19 C18 H181 119.9 no
C18 C19 C14 119.97(18) yes
C18 C19 H191 120.4 no
C14 C19 H191 119.6 no
C11 C20 C21 119.17(15) yes
C11 C20 C25 121.53(15) yes
C21 C20 C25 119.29(16) yes
C20 C21 C22 120.51(17) yes
C20 C21 H211 119.6 no
C22 C21 H211 119.9 no
C21 C22 C23 119.81(18) yes
C21 C22 H221 120.8 no
C23 C22 H221 119.4 no
C22 C23 C24 120.05(17) yes
C22 C23 H231 119.1 no
C24 C23 H231 120.9 no
C23 C24 C25 120.21(19) yes
C23 C24 H241 119.5 no
C25 C24 H241 120.3 no
C20 C25 C24 120.12(19) yes
C20 C25 H251 120.0 no
C24 C25 H251 119.9 no
C27 C26 C35 123.86(16) yes
C27 C26 N8 121.65(16) yes
C35 C26 N8 114.48(14) yes
C26 C27 C28 118.35(17) yes
C26 C27 H271 121.2 no
C28 C27 H271 120.5 no
C27 C28 C29 119.97(17) yes
C27 C28 H281 118.7 no
C29 C28 H281 121.3 no
C28 C29 C30 118.79(18) yes
C28 C29 H291 121.2 no
C30 C29 H291 120.0 no
C29 C30 C31 124.39(16) yes
C29 C30 N8 121.22(16) yes
C31 C30 N8 114.40(14) yes
C30 C31 C32 122.43(15) yes
C30 C31 N9 113.21(15) yes
C32 C31 N9 124.35(16) yes
C31 C32 H321 110.4 no
C31 C32 H322 108.6 no
H321 C32 H322 106.9 no
C31 C32 H323 111.8 no
H321 C32 H323 109.2 no
H322 C32 H323 109.8 no
N10 C33 N11 113.46(15) yes
N10 C33 O3 121.17(15) yes
N11 C33 O3 125.37(15) yes
N12 C34 N13 116.33(16) yes
N12 C34 O4 123.83(16) yes
N13 C34 O4 119.83(15) yes
C26 C35 C36 122.59(15) yes
C26 C35 N14 112.36(15) yes
C36 C35 N14 125.01(16) yes
C35 C36 H363 109.0 no
C35 C36 H362 110.4 no
H363 C36 H362 106.9 no
C35 C36 H361 111.2 no
H363 C36 H361 109.1 no
H362 C36 H361 110.2 no
Cr2 C37 N15 169.66(14) yes
Cr2 C38 N16 178.30(15) yes
C40 C39 C48 125.63(15) yes
C40 C39 N17 121.70(16) yes
C48 C39 N17 112.66(14) yes
C39 C40 C41 117.72(16) yes
C39 C40 H401 121.7 no
C41 C40 H401 120.6 no
C40 C41 C42 120.60(16) yes
C40 C41 H411 120.4 no
C42 C41 H411 119.0 no
C41 C42 C43 117.87(17) yes
C41 C42 H421 120.2 no
C43 C42 H421 121.9 no
C42 C43 C44 126.05(16) yes
C42 C43 N17 121.52(15) yes
C44 C43 N17 112.33(15) yes
C43 C44 C45 122.47(16) yes
C43 C44 N18 113.50(16) yes
C45 C44 N18 123.83(16) yes
C44 C45 H451 108.0 no
C44 C45 H452 111.3 no
H451 C45 H452 108.9 no
C44 C45 H453 110.4 no
H451 C45 H453 108.7 no
H452 C45 H453 109.4 no
C50 C46 N19 117.57(16) yes
C50 C46 O5 117.53(16) yes
N19 C46 O5 124.87(15) yes
C56 C47 N20 117.61(16) yes
C56 C47 O6 117.93(15) yes
N20 C47 O6 124.40(16) yes
C39 C48 C49 122.04(15) yes
C39 C48 N21 113.98(14) yes
C49 C48 N21 123.98(16) yes
C48 C49 H493 110.6 no
C48 C49 H492 110.1 no
H493 C49 H492 109.1 no
C48 C49 H491 109.7 no
H493 C49 H491 108.5 no
H492 C49 H491 108.7 no
C46 C50 C51 120.95(18) yes
C46 C50 C55 119.29(17) yes
C51 C50 C55 119.71(17) yes
C50 C51 C52 119.3(2) yes
C50 C51 H511 120.4 no
C52 C51 H511 120.3 no
C51 C52 C53 120.8(2) yes
C51 C52 H521 119.6 no
C53 C52 H521 119.6 no
C52 C53 C54 120.24(19) yes
C52 C53 H531 119.4 no
C54 C53 H531 120.4 no
C53 C54 C55 119.7(2) yes
C53 C54 H541 119.6 no
C55 C54 H541 120.7 no
C54 C55 C50 120.1(2) yes
C54 C55 H551 120.1 no
C50 C55 H551 119.7 no
C47 C56 C57 119.52(18) yes
C47 C56 C61 121.14(17) yes
C57 C56 C61 119.27(18) yes
C56 C57 C58 120.2(2) yes
C56 C57 H571 120.7 no
C58 C57 H571 119.1 no
C57 C58 C59 119.9(2) yes
C57 C58 H581 119.3 no
C59 C58 H581 120.8 no
C58 C59 C60 120.5(2) yes
C58 C59 H591 120.4 no
C60 C59 H591 119.1 no
C59 C60 C61 120.2(2) yes
C59 C60 H601 119.6 no
C61 C60 H601 120.3 no
C56 C61 C60 120.0(2) yes
C56 C61 H611 119.3 no
C60 C61 H611 120.7 no
Fe1 N1 C1 160.39(12) yes
Cr1 N3 C7 120.51(10) yes
Cr1 N3 C3 119.32(10) yes
C7 N3 C3 120.16(14) yes
Cr1 N4 C8 128.59(11) yes
Cr1 N4 N5 114.53(9) yes
C8 N4 N5 116.88(13) yes
N4 N5 C10 108.00(12) yes
C11 N6 N7 108.20(13) yes
Cr1 N7 N6 115.01(9) yes
Cr1 N7 C12 128.76(11) yes
N6 N7 C12 116.16(13) yes
Fe1 N8 C30 119.85(11) yes
Fe1 N8 C26 120.15(11) yes
C30 N8 C26 119.94(14) yes
Fe1 N9 C31 122.71(12) yes
Fe1 N9 N10 116.58(10) yes
C31 N9 N10 120.70(14) yes
C33 N10 N9 115.88(13) yes
C33 N10 H101 121.1 no
N9 N10 H101 121.2 no
C33 N11 H112 119.5 no
C33 N11 H111 118.9 no
H112 N11 H111 121.4 no
C34 N12 H121 118.2 no
C34 N12 H122 117.6 no
H121 N12 H122 120.7 no
C34 N13 N14 114.28(14) yes
C34 N13 H134 121.7 no
N14 N13 H134 123.0 no
Fe1 N14 N13 115.58(10) yes
Fe1 N14 C35 123.57(12) yes
N13 N14 C35 120.72(15) yes
Fe1 N15 C37 172.34(14) yes
C39 N17 C43 120.53(14) yes
C39 N17 Cr2 118.44(11) yes
C43 N17 Cr2 120.65(11) yes
Cr2 N18 C44 128.66(12) yes
Cr2 N18 N19 114.36(11) yes
C44 N18 N19 116.60(15) yes
N18 N19 C46 107.82(14) yes
C47 N20 N21 108.64(14) yes
Cr2 N21 N20 114.68(10) yes
Cr2 N21 C48 128.59(12) yes
N20 N21 C48 116.64(14) yes
Cr1 O1 C10 119.17(10) yes
C11 O2 Cr1 118.90(10) yes
Fe1 O3 C33 115.49(10) yes
Fe1 O4 C34 118.81(10) yes
Cr2 O5 C46 119.83(11) yes
C47 O6 Cr2 118.17(11) yes

loop_
_geom_bond_atom_site_label_1
_geom_bond_atom_site_label_2
_geom_bond_distance
_geom_bond_publ_flag
Fe1 N1 2.1135(14) yes
Fe1 N8 2.2245(13) yes
Fe1 N9 2.2274(14) yes
Fe1 N14 2.2276(14) yes
Fe1 N15 2.0975(14) yes
Fe1 O3 2.3129(11) yes
Fe1 O4 2.1901(11) yes
Cr1 C1 2.0778(15) yes
Cr1 C2 2.0901(17) yes
Cr1 N3 2.4004(13) yes
Cr1 N4 2.2334(13) yes
Cr1 N7 2.1949(13) yes
Cr1 O1 1.9774(11) yes
Cr1 O2 1.9613(11) yes
Cr2 C37 2.0626(16) yes
Cr2 C38 2.1052(17) yes
Cr2 N17 2.4167(14) yes
Cr2 N18 2.2386(15) yes
Cr2 N21 2.1761(14) yes
Cr2 O5 1.9630(12) yes
Cr2 O6 1.9607(12) yes
C1 N1 1.158(2) yes
C2 N2 1.158(2) yes
C3 C4 1.390(2) yes
C3 C12 1.474(2) yes
C3 N3 1.335(2) yes
C4 C5 1.382(2) yes
C4 H41 0.937 no
C5 C6 1.384(3) yes
C5 H51 0.923 no
C6 C7 1.393(2) yes
C6 H61 0.927 no
C7 C8 1.473(2) yes
C7 N3 1.335(2) yes
C8 C9 1.493(2) yes
C8 N4 1.291(2) yes
C9 H91 0.955 no
C9 H92 0.955 no
C9 H93 0.950 no
C10 C14 1.489(2) yes
C10 N5 1.321(2) yes
C10 O1 1.2858(19) yes
C11 C20 1.485(2) yes
C11 N6 1.311(2) yes
C11 O2 1.2915(19) yes
C12 C13 1.489(2) yes
C12 N7 1.290(2) yes
C13 H131 0.958 no
C13 H132 0.956 no
C13 H133 0.933 no
C14 C15 1.398(3) yes
C14 C19 1.391(3) yes
C15 C16 1.385(3) yes
C15 H151 0.933 no
C16 C17 1.383(4) yes
C16 H161 0.937 no
C17 C18 1.385(3) yes
C17 H171 0.921 no
C18 C19 1.395(3) yes
C18 H181 0.925 no
C19 H191 0.933 no
C20 C21 1.387(2) yes
C20 C25 1.393(3) yes
C21 C22 1.386(2) yes
C21 H211 0.942 no
C22 C23 1.385(3) yes
C22 H221 0.933 no
C23 C24 1.382(3) yes
C23 H231 0.929 no
C24 C25 1.385(3) yes
C24 H241 0.938 no
C25 H251 0.926 no
C26 C27 1.401(2) yes
C26 C35 1.477(2) yes
C26 N8 1.340(2) yes
C27 C28 1.374(3) yes
C27 H271 0.943 no
C28 C29 1.387(3) yes
C28 H281 0.934 no
C29 C30 1.393(2) yes
C29 H291 0.923 no
C30 C31 1.486(2) yes
C30 N8 1.341(2) yes
C31 C32 1.493(2) yes
C31 N9 1.286(2) yes
C32 H321 0.950 no
C32 H322 0.953 no
C32 H323 0.955 no
C33 N10 1.388(2) yes
C33 N11 1.340(2) yes
C33 O3 1.228(2) yes
C34 N12 1.329(2) yes
C34 N13 1.370(2) yes
C34 O4 1.245(2) yes
C35 C36 1.493(2) yes
C35 N14 1.286(2) yes
C36 H363 0.954 no
C36 H362 0.951 no
C36 H361 0.933 no
C37 N15 1.148(2) yes
C38 N16 1.152(2) yes
C39 C40 1.396(2) yes
C39 C48 1.469(2) yes
C39 N17 1.338(2) yes
C40 C41 1.390(3) yes
C40 H401 0.926 no
C41 C42 1.389(3) yes
C41 H411 0.928 no
C42 C43 1.399(2) yes
C42 H421 0.931 no
C43 C44 1.478(2) yes
C43 N17 1.335(2) yes
C44 C45 1.495(3) yes
C44 N18 1.292(2) yes
C45 H451 0.959 no
C45 H452 0.956 no
C45 H453 0.969 no
C46 C50 1.496(2) yes
C46 N19 1.325(2) yes
C46 O5 1.279(2) yes
C47 C56 1.487(2) yes
C47 N20 1.312(2) yes
C47 O6 1.294(2) yes
C48 C49 1.494(2) yes
C48 N21 1.297(2) yes
C49 H493 0.963 no
C49 H492 0.966 no
C49 H491 0.964 no
C50 C51 1.382(3) yes
C50 C55 1.389(3) yes
C51 C52 1.394(3) yes
C51 H511 0.927 no
C52 C53 1.368(4) yes
C52 H521 0.938 no
C53 C54 1.372(3) yes
C53 H531 0.932 no
C54 C55 1.394(3) yes
C54 H541 0.939 no
C55 H551 0.940 no
C56 C57 1.388(3) yes
C56 C61 1.396(3) yes
C57 C58 1.397(3) yes
C57 H571 0.939 no
C58 C59 1.376(4) yes
C58 H581 0.922 no
C59 C60 1.377(4) yes
C59 H591 0.925 no
C60 C61 1.389(3) yes
C60 H601 0.932 no
C61 H611 0.929 no
N4 N5 1.3890(18) yes
N6 N7 1.3837(18) yes
N9 N10 1.355(2) yes
N10 H101 0.867 no
N11 H112 0.860 no
N11 H111 0.856 no
N12 H121 0.842 no
N12 H122 0.857 no
N13 N14 1.360(2) yes
N13 H134 0.862 no
N18 N19 1.388(2) yes
N20 N21 1.388(2) yes

loop_
_geom_hbond_atom_site_label_D
_geom_hbond_atom_site_label_H
_geom_hbond_atom_site_label_A
_geom_hbond_site_symmetry_A
_geom_hbond_angle_DHA
_geom_hbond_distance_DH
_geom_hbond_distance_HA
_geom_hbond_distance_DA
_geom_hbond_publ_flag
C4 H41 N5 3_565 151 0.94 2.48 3.326(3) yes
C5 H51 N20 4_556 167 0.92 2.58 3.484(3) yes
C28 H281 O1 2_666 146 0.93 2.55 3.367(3) yes
C49 H491 N5 2_566 164 0.96 2.48 3.420(3) yes
N11 H112 N16 4_556 160 0.86 2.27 3.096(3) yes
N12 H121 O4 2_566 161 0.84 2.06 2.864(3) yes

loop_
_platon_squeeze_void_nr
_platon_squeeze_void_average_x
_platon_squeeze_void_average_y
_platon_squeeze_void_average_z
_platon_squeeze_void_volume
_platon_squeeze_void_count_electrons
_platon_squeeze_void_content
1 0.272 0.500 0.000 804 247 ' '
2 0.833 1.000 0.500 804 247 ' '
